data_7014048
loop_
_publ_author_name
'Bernhardt, Paul V.'
'Creevey, Nicole L.'

_publ_section_title
;
 Electrochemical anion recognition with ferrocene functionalised
 macrocycles.
;
_journal_issue 6
_journal_name_full 'Dalton transactions (Cambridge, England : 2003)'
_journal_page_first 914
_journal_page_last 920
_journal_paper_doi 10.1039/b400538d
_journal_year 2004
_chemical_compound_source 'synthesis as described'
_chemical_formula_moiety 'C33 H60 Fe1 N10'
_chemical_formula_structural 'C33 N10 FE H60'
_chemical_formula_sum 'C34 H64 Fe N10'
_chemical_formula_weight 668.8
_chemical_name_systematic
;
?
;
_space_group_IT_number 2
_symmetry_cell_setting triclinic
_symmetry_Int_Tables_number 2
_symmetry_space_group_name_Hall '-P 1'
_symmetry_space_group_name_H-M 'P -1'
_atom_sites_solution_hydrogens geom
_atom_sites_solution_primary Patterson
_atom_sites_solution_secondary difmap
_audit_conform_dict_location ftp://ftp.iucr.org/cifdics/cif_core.dic
_audit_conform_dict_name cif_core.dic
_audit_conform_dict_version 2.1
_audit_creation_date 2003-11-24T08:04:32-00:00
_audit_creation_method 'WinGX routine CIF_UPDATE'
_cell_angle_alpha 109.35(2)
_cell_angle_beta 90.95(2)
_cell_angle_gamma 101.71(2)
_cell_formula_units_Z 2
_cell_length_a 11.063(2)
_cell_length_b 12.957(3)
_cell_length_c 14.010(3)
_cell_measurement_reflns_used 25
_cell_measurement_temperature 293(2)
_cell_measurement_theta_max 13.296
_cell_measurement_theta_min 10.134
_cell_measurement_wavelength 0.71073
_cell_volume 1847.7(7)
_computing_cell_refinement 'CAD4 Express (Enraf Nonius, 1994)'
_computing_data_collection 'CAD4 Express (Enraf Nonius, 1994)'
_computing_data_reduction 'XCAD4 (Harms & Wocadlo, 1995)'
_computing_molecular_graphics 'Ortep-3 for Windows (Farrugia, 1997)'
_computing_publication_material 'WinGX publication routines (Farrugia, 1999)'
_computing_structure_refinement 'SHELXL-97 (Sheldrick, 1997)'
_computing_structure_solution 'SHELXS-86 (Sheldrick, 1986)'
_diffrn_ambient_temperature 293(2)
_diffrn_detector 'scintillation LiI'
_diffrn_detector_dtime 1.195
_diffrn_measured_fraction_theta_full 0.998
_diffrn_measured_fraction_theta_max 0.998
_diffrn_measurement_device '\k-geometry diffractometer'
_diffrn_measurement_device_type 'Enraf Nonius CAD4'
_diffrn_measurement_method 'non-profiled omega/2theta scans'
_diffrn_orient_matrix_type
;
x-axis points to radiation source
the matrix is specified in reciprocal space
;
_diffrn_orient_matrix_UB_11 0.29236E-1
_diffrn_orient_matrix_UB_12 0.74324E-1
_diffrn_orient_matrix_UB_13 0.0552
_diffrn_orient_matrix_UB_21 -0.86636E-1
_diffrn_orient_matrix_UB_22 -0.1781E-2
_diffrn_orient_matrix_UB_23 0.19878E-1
_diffrn_orient_matrix_UB_31 0.15496E-1
_diffrn_orient_matrix_UB_32 -0.38884E-1
_diffrn_orient_matrix_UB_33 0.48404E-1
_diffrn_radiation_monochromator graphite
_diffrn_radiation_probe x-ray
_diffrn_radiation_type MoK\a
_diffrn_radiation_wavelength 0.71073
_diffrn_reflns_av_R_equivalents 0.1465
_diffrn_reflns_av_unetI/netI 0.07
_diffrn_reflns_limit_h_max 13
_diffrn_reflns_limit_h_min 0
_diffrn_reflns_limit_k_max 15
_diffrn_reflns_limit_k_min -15
_diffrn_reflns_limit_l_max 16
_diffrn_reflns_limit_l_min -16
_diffrn_reflns_number 6840
_diffrn_reflns_theta_full 24.97
_diffrn_reflns_theta_max 24.97
_diffrn_reflns_theta_min 1.55
_diffrn_source 'Enraf Nonius FR590'
_diffrn_standards_decay_% 17
_diffrn_standards_interval_time 120
_diffrn_standards_number 3
_exptl_absorpt_coefficient_mu 0.446
_exptl_crystal_colour yellow
_exptl_crystal_density_diffrn 1.202
_exptl_crystal_density_method 'not measured'
_exptl_crystal_description prism
_exptl_crystal_F_000 728
_exptl_crystal_size_max 0.5
_exptl_crystal_size_mid 0.3
_exptl_crystal_size_min 0.2
_refine_diff_density_max 1.024
_refine_diff_density_min -1.389
_refine_diff_density_rms 0.135
_refine_ls_extinction_method none
_refine_ls_goodness_of_fit_ref 1.021
_refine_ls_hydrogen_treatment constr
_refine_ls_matrix_type full
_refine_ls_number_parameters 399
_refine_ls_number_reflns 6472
_refine_ls_number_restraints 0
_refine_ls_restrained_S_all 1.021
_refine_ls_R_factor_all 0.1606
_refine_ls_R_factor_gt 0.0932
_refine_ls_shift/su_max 0
_refine_ls_shift/su_mean 0
_refine_ls_structure_factor_coef Fsqd
_refine_ls_weighting_details 'calc w=1/[\s^2^(Fo^2^)+(0.2000P)^2^+0.0000P] where P=(Fo^2^+2Fc^2^)/3'
_refine_ls_weighting_scheme calc
_refine_ls_wR_factor_gt 0.2421
_refine_ls_wR_factor_ref 0.2952
_reflns_number_gt 3484
_reflns_number_total 6472
_reflns_threshold_expression >2sigma(I)
_cod_data_source_file b400538d.txt
_cod_data_source_block nc3236
_cod_database_code 7014048
_diffrn_standards_decay_corr_max 1.249
_diffrn_standards_decay_corr_min 0.998

loop_
_symmetry_equiv_pos_as_xyz
'x, y, z'
'-x, -y, -z'

loop_
_atom_site_label
_atom_site_type_symbol
_atom_site_fract_x
_atom_site_fract_y
_atom_site_fract_z
_atom_site_U_iso_or_equiv
_atom_site_adp_type
_atom_site_occupancy
_atom_site_symmetry_multiplicity
_atom_site_calc_flag
_atom_site_refinement_flags
_atom_site_disorder_assembly
_atom_site_disorder_group
C1A C 0.4953(5) 0.3949(5) 0.2157(5) 0.0658(16) Uani 1 1 d . . .
C1B C 0.2562(6) -0.0167(5) 0.1510(4) 0.0591(14) Uani 1 1 d . . .
C2A C 0.4728(6) 0.4986(5) 0.1931(5) 0.0703(17) Uani 1 1 d . . .
H2A H 0.4931 0.5636 0.2547 0.084 Uiso 1 1 calc R . .
H2B H 0.5275 0.5127 0.1432 0.084 Uiso 1 1 calc R . .
C2B C 0.2030(6) -0.0886(5) 0.2129(5) 0.0737(18) Uani 1 1 d . . .
H2C H 0.1186 -0.1272 0.1852 0.088 Uiso 1 1 calc R . .
H2D H 0.251 -0.1451 0.2063 0.088 Uiso 1 1 calc R . .
C3A C 0.3242(7) 0.5768(5) 0.1240(6) 0.084(2) Uani 1 1 d . . .
H3A H 0.325 0.6405 0.185 0.101 Uiso 1 1 calc R A 1
H3B H 0.394 0.5978 0.0881 0.101 Uiso 1 1 calc R A 1
C3B C 0.1583(6) -0.0884(6) 0.3836(6) 0.0777(19) Uani 1 1 d . . .
H3C H 0.2008 -0.1494 0.3722 0.093 Uiso 1 1 calc R . .
H3D H 0.0704 -0.1205 0.3659 0.093 Uiso 1 1 calc R . .
C4A C 0.2170(17) 0.5585(15) 0.0637(13) 0.090(5) Uiso 0.5 1 d P B 1
H4A H 0.2087 0.6257 0.0505 0.108 Uiso 0.5 1 d PR B 1
H4B H 0.1453 0.5341 0.0962 0.108 Uiso 0.5 1 d PR B 1
C4C C 0.1803(14) 0.5603(12) 0.0970(12) 0.069(4) Uiso 0.5 1 d P B 2
H4C H 0.1362 0.5562 0.1553 0.082 Uiso 0.5 1 d PR B 2
H4D H 0.1644 0.6238 0.0807 0.082 Uiso 0.5 1 d PR B 2
C4B C 0.1801(6) -0.0159(6) 0.4932(5) 0.0748(18) Uani 1 1 d . . .
H4E H 0.1344 0.0431 0.5056 0.09 Uiso 1 1 calc R . .
H4F H 0.1509 -0.0604 0.5353 0.09 Uiso 1 1 calc R . .
C5A C 0.127(2) 0.424(2) -0.101(2) 0.136(9) Uiso 0.5 1 d P B 1
H5A H 0.057 0.4055 -0.064 0.163 Uiso 0.5 1 d PR B 1
H5B H 0.1138 0.4865 -0.1201 0.163 Uiso 0.5 1 d PR B 1
C5C C 0.1650(16) 0.4646(13) -0.0936(12) 0.069(4) Uiso 0.5 1 d P B 2
H5C H 0.2541 0.4887 -0.0925 0.083 Uiso 0.5 1 d PR B 2
H5D H 0.1269 0.5206 -0.1061 0.083 Uiso 0.5 1 d PR B 2
C5B C 0.3405(7) 0.1201(6) 0.6190(5) 0.0770(18) Uani 1 1 d . . .
H5E H 0.3078 0.089 0.6699 0.092 Uiso 1 1 calc R . .
H5F H 0.2998 0.1803 0.6209 0.092 Uiso 1 1 calc R . .
C6A C 0.1172(9) 0.3440(9) -0.1809(7) 0.115(3) Uani 1 1 d . . .
H6A H 0.1736 0.365 -0.2271 0.138 Uiso 1 1 d R B .
H6B H 0.0334 0.3273 -0.2123 0.138 Uiso 1 1 d R . .
C6B C 0.4769(7) 0.1670(5) 0.6448(5) 0.0770(19) Uani 1 1 d . . .
H6C H 0.4903 0.2184 0.7144 0.092 Uiso 1 1 calc R . .
H6D H 0.5166 0.1059 0.6417 0.092 Uiso 1 1 calc R . .
C7A C 0.1442(16) 0.2261(15) -0.1668(14) 0.083(5) Uiso 0.5 1 d P B 1
H7A H 0.0871 0.204 -0.1216 0.1 Uiso 0.5 1 calc PR B 1
H7B H 0.1281 0.1662 -0.2323 0.1 Uiso 0.5 1 calc PR B 1
C7C C 0.1738(16) 0.2697(15) -0.1775(12) 0.077(4) Uiso 0.5 1 d P B 2
H7C H 0.2619 0.3027 -0.1698 0.092 Uiso 0.5 1 d PR B 2
H7D H 0.1568 0.2092 -0.2425 0.092 Uiso 0.5 1 d PR B 2
C7B C 0.5396(7) 0.2272(5) 0.5785(5) 0.080(2) Uani 1 1 d . . .
H7E H 0.4934 0.2816 0.5735 0.096 Uiso 1 1 calc R . .
H7F H 0.622 0.2678 0.61 0.096 Uiso 1 1 calc R . .
C8A C 0.2844(15) 0.1422(12) -0.0988(11) 0.070(3) Uiso 0.5 1 d P B 1
H8A H 0.2863 0.0797 -0.1601 0.085 Uiso 0.5 1 d PR B 1
H8B H 0.2151 0.12 -0.0629 0.085 Uiso 0.5 1 d PR B 1
C8C C 0.2125(13) 0.1365(11) -0.0939(10) 0.066(3) Uiso 0.5 1 d P B 2
H8C H 0.2065 0.0835 -0.1625 0.08 Uiso 0.5 1 d PR B 2
H8D H 0.1699 0.096 -0.0526 0.08 Uiso 0.5 1 d PR B 2
C8B C 0.6036(5) 0.2048(5) 0.4075(5) 0.0658(16) Uani 1 1 d . . .
H8E H 0.6928 0.2267 0.4229 0.079 Uiso 1 1 calc R . .
H8F H 0.5728 0.2721 0.4164 0.079 Uiso 1 1 calc R . .
C9A C 0.4045(15) 0.1742(12) -0.0326(11) 0.075(4) Uiso 0.5 1 d P B 1
H9A H 0.4257 0.1088 -0.0233 0.09 Uiso 0.5 1 d PR B 1
H9B H 0.4723 0.2115 -0.0608 0.09 Uiso 0.5 1 d PR B 1
C9C C 0.3497(15) 0.1766(11) -0.0537(11) 0.065(3) Uiso 0.5 1 d P B 2
H9C H 0.3923 0.22 -0.0926 0.078 Uiso 0.5 1 d PR B 2
H9D H 0.385 0.1112 -0.0655 0.078 Uiso 0.5 1 d PR B 2
C9B C 0.5728(5) 0.1270(5) 0.2985(5) 0.0643(15) Uani 1 1 d . . .
H9E H 0.6184 0.1609 0.2538 0.077 Uiso 1 1 calc R . .
H9F H 0.5967 0.0568 0.2905 0.077 Uiso 1 1 calc R . .
C10A C 0.4973(6) 0.2990(6) 0.1173(6) 0.0772(19) Uani 1 1 d . B .
H10A H 0.5533 0.3269 0.0744 0.093 Uiso 1 1 calc R . .
H10B H 0.5293 0.2415 0.133 0.093 Uiso 1 1 calc R . .
C10B C 0.3986(5) 0.0215(5) 0.1705(4) 0.0627(15) Uani 1 1 d . . .
H10C H 0.4332 -0.0435 0.1634 0.075 Uiso 1 1 calc R . .
H10D H 0.4299 0.0523 0.1191 0.075 Uiso 1 1 calc R . .
C11A C 0.6254(6) 0.4306(7) 0.2737(7) 0.091(2) Uani 1 1 d . . .
H11A H 0.6264 0.4909 0.3362 0.137 Uiso 1 1 calc R . .
H11B H 0.6858 0.455 0.2327 0.137 Uiso 1 1 calc R . .
H11C H 0.6449 0.368 0.288 0.137 Uiso 1 1 calc R . .
C11B C 0.2243(8) -0.0877(6) 0.0377(5) 0.090(2) Uani 1 1 d . . .
H11D H 0.2576 -0.0438 -0.003 0.136 Uiso 1 1 calc R . .
H11E H 0.1359 -0.111 0.0232 0.136 Uiso 1 1 calc R . .
H11F H 0.2595 -0.1526 0.0223 0.136 Uiso 1 1 calc R . .
C12A C 0.3810(5) 0.4333(5) 0.3707(5) 0.0684(17) Uani 1 1 d . . .
H12A H 0.3701 0.5007 0.359 0.082 Uiso 1 1 calc R . .
H12B H 0.4529 0.4536 0.4191 0.082 Uiso 1 1 calc R . .
C12B C 0.0738(5) 0.0723(5) 0.1666(5) 0.0690(16) Uani 1 1 d . . .
H12C H 0.0398 0.0229 0.2033 0.083 Uiso 1 1 calc R . .
H12D H 0.0404 0.0366 0.0962 0.083 Uiso 1 1 calc R . .
C13A C 0.2694(5) 0.3877(5) 0.4146(4) 0.0571(14) Uani 1 1 d . . .
C13B C 0.0347(5) 0.1819(5) 0.2105(5) 0.0634(15) Uani 1 1 d . . .
C14A C 0.1829(6) 0.4533(6) 0.4616(5) 0.0742(18) Uani 1 1 d . . .
H14A H 0.1846 0.5265 0.465 0.089 Uiso 1 1 calc R . .
C14B C -0.0651(5) 0.1972(6) 0.2741(5) 0.0737(17) Uani 1 1 d . . .
H14B H -0.1112 0.144 0.2981 0.088 Uiso 1 1 calc R . .
C15A C 0.0964(7) 0.3889(7) 0.5012(6) 0.092(2) Uani 1 1 d . . .
H15A H 0.0301 0.4115 0.536 0.111 Uiso 1 1 calc R . .
C15B C -0.0807(6) 0.3058(7) 0.2935(7) 0.097(3) Uani 1 1 d . . .
H15B H -0.1401 0.3374 0.3319 0.116 Uiso 1 1 calc R . .
C16A C 0.1261(6) 0.2828(6) 0.4797(5) 0.0747(17) Uani 1 1 d . . .
H16A H 0.0822 0.2235 0.4973 0.09 Uiso 1 1 calc R . .
C16B C 0.0097(6) 0.3603(6) 0.2446(6) 0.085(2) Uani 1 1 d . . .
H16B H 0.0201 0.4338 0.2458 0.102 Uiso 1 1 calc R . .
C17A C 0.2325(6) 0.2826(5) 0.4278(4) 0.0631(15) Uani 1 1 d . . .
H17A H 0.2725 0.2234 0.4056 0.076 Uiso 1 1 calc R . .
C17B C 0.0802(5) 0.2837(5) 0.1943(5) 0.0668(16) Uani 1 1 d . . .
H17B H 0.146 0.2977 0.1566 0.08 Uiso 1 1 calc R . .
Fe1 Fe 0.09190(7) 0.31148(7) 0.34821(6) 0.0601(3) Uani 1 1 d . . .
N1A N 0.4027(4) 0.3518(4) 0.2748(3) 0.0546(11) Uani 1 1 d . . .
H1A H 0.3302 0.3236 0.2358 0.066 Uiso 1 1 d R . .
N1B N 0.2091(4) 0.0880(4) 0.1727(3) 0.0548(11) Uani 1 1 d . . .
H1B H 0.2399 0.134 0.2357 0.066 Uiso 1 1 d R . .
N2A N 0.3444(5) 0.4838(4) 0.1548(4) 0.0677(13) Uani 1 1 d . B .
H2E H 0.3245 0.4204 0.1003 0.081 Uiso 1 1 d R . .
N2B N 0.2025(4) -0.0247(4) 0.3210(4) 0.0640(13) Uani 1 1 d . . .
H2F H 0.2801 0.0142 0.3455 0.077 Uiso 1 1 d R . .
N3A N 0.2282(16) 0.4637(13) -0.0369(13) 0.119(5) Uiso 0.5 1 d P B 1
H3E H 0.2928 0.4904 -0.0667 0.143 Uiso 0.5 1 d PR B 1
N3C N 0.1349(8) 0.4568(7) 0.0093(6) 0.0484(19) Uiso 0.5 1 d P B 2
H3F H 0.0635 0.4374 0.0307 0.058 Uiso 0.5 1 d PR B 2
N3B N 0.3116(4) 0.0331(4) 0.5191(4) 0.0612(12) Uani 1 1 d . . .
H3G H 0.352 -0.0214 0.5161 0.073 Uiso 1 1 d R . .
N4A N 0.2690(10) 0.2398(9) -0.1266(8) 0.072(3) Uiso 0.5 1 d P B 1
H4G H 0.2872 0.3013 -0.0704 0.086 Uiso 0.5 1 d PR B 1
N4C N 0.1466(9) 0.2196(9) -0.0974(8) 0.066(3) Uiso 0.5 1 d P B 2
H4H H 0.1639 0.2752 -0.0368 0.08 Uiso 0.5 1 d PR B 2
N4B N 0.5497(5) 0.1519(4) 0.4764(4) 0.0617(12) Uani 1 1 d . . .
H4I H 0.4729 0.1129 0.4493 0.074 Uiso 1 1 d R . .
N5A N 0.3756(6) 0.2491(4) 0.0617(4) 0.0777(16) Uani 1 1 d . . .
H5G H 0.3252 0.2116 0.0948 0.093 Uiso 1 1 d R B .
N5B N 0.4414(4) 0.1060(4) 0.2716(3) 0.0573(12) Uani 1 1 d . . .
H5H H 0.422 0.1707 0.2733 0.069 Uiso 1 1 d R . .

loop_
_atom_site_aniso_label
_atom_site_aniso_U_11
_atom_site_aniso_U_22
_atom_site_aniso_U_33
_atom_site_aniso_U_23
_atom_site_aniso_U_13
_atom_site_aniso_U_12
C1A 0.049(3) 0.067(4) 0.081(4) 0.023(3) 0.007(3) 0.017(3)
C1B 0.072(4) 0.049(3) 0.051(3) 0.009(3) 0.002(3) 0.017(3)
C2A 0.063(4) 0.063(4) 0.077(4) 0.019(3) -0.002(3) 0.005(3)
C2B 0.075(4) 0.060(4) 0.075(4) 0.008(3) -0.011(3) 0.017(3)
C3A 0.096(5) 0.056(4) 0.095(5) 0.022(4) -0.020(4) 0.011(3)
C3B 0.061(4) 0.078(4) 0.097(5) 0.045(4) -0.010(3) -0.001(3)
C4B 0.062(4) 0.089(5) 0.087(5) 0.048(4) 0.017(3) 0.016(3)
C5B 0.103(5) 0.074(4) 0.062(4) 0.022(3) 0.021(4) 0.036(4)
C6A 0.096(6) 0.139(8) 0.094(6) 0.037(6) -0.030(5) 0.003(6)
C6B 0.119(6) 0.053(3) 0.052(3) 0.010(3) -0.005(4) 0.019(4)
C7B 0.106(5) 0.057(4) 0.069(4) 0.009(3) -0.011(4) 0.019(4)
C8B 0.052(3) 0.067(4) 0.082(4) 0.033(3) -0.004(3) 0.009(3)
C9B 0.048(3) 0.069(4) 0.086(4) 0.036(3) 0.014(3) 0.017(3)
C10A 0.074(4) 0.069(4) 0.099(5) 0.034(4) 0.038(4) 0.028(3)
C10B 0.071(4) 0.059(3) 0.062(3) 0.015(3) 0.011(3) 0.030(3)
C11A 0.050(4) 0.099(5) 0.133(7) 0.056(5) -0.001(4) 0.007(3)
C11B 0.122(6) 0.071(4) 0.062(4) -0.005(3) -0.009(4) 0.034(4)
C12A 0.058(3) 0.066(4) 0.059(3) -0.002(3) -0.009(3) 0.004(3)
C12B 0.054(3) 0.070(4) 0.069(4) 0.010(3) -0.009(3) 0.009(3)
C13A 0.063(3) 0.058(3) 0.045(3) 0.011(3) 0.003(2) 0.015(3)
C13B 0.043(3) 0.077(4) 0.067(4) 0.023(3) -0.009(3) 0.009(3)
C14A 0.081(4) 0.069(4) 0.069(4) 0.009(3) 0.009(3) 0.031(3)
C14B 0.048(3) 0.087(5) 0.096(5) 0.040(4) 0.009(3) 0.022(3)
C15A 0.094(5) 0.117(6) 0.073(4) 0.020(4) 0.028(4) 0.060(5)
C15B 0.048(4) 0.104(6) 0.123(7) 0.012(5) -0.006(4) 0.033(4)
C16A 0.077(4) 0.086(5) 0.069(4) 0.032(4) 0.016(3) 0.024(4)
C16B 0.061(4) 0.082(5) 0.112(6) 0.027(4) -0.013(4) 0.028(4)
C17A 0.077(4) 0.065(4) 0.049(3) 0.014(3) 0.006(3) 0.029(3)
C17B 0.054(3) 0.077(4) 0.065(4) 0.018(3) -0.007(3) 0.018(3)
Fe1 0.0490(5) 0.0671(6) 0.0667(6) 0.0186(4) 0.0075(4) 0.0254(4)
N1A 0.043(2) 0.056(3) 0.057(3) 0.011(2) 0.000(2) 0.0111(19)
N1B 0.054(3) 0.048(2) 0.054(3) 0.005(2) -0.004(2) 0.013(2)
N2A 0.077(3) 0.053(3) 0.066(3) 0.009(2) -0.012(3) 0.020(2)
N2B 0.054(3) 0.068(3) 0.067(3) 0.023(3) -0.002(2) 0.008(2)
N3B 0.066(3) 0.061(3) 0.059(3) 0.021(2) 0.006(2) 0.020(2)
N4B 0.069(3) 0.052(3) 0.061(3) 0.016(2) -0.008(2) 0.016(2)
N5A 0.112(5) 0.062(3) 0.060(3) 0.013(3) 0.030(3) 0.031(3)
N5B 0.049(2) 0.060(3) 0.061(3) 0.012(2) 0.002(2) 0.021(2)

loop_
_atom_type_symbol
_atom_type_description
_atom_type_scat_dispersion_real
_atom_type_scat_dispersion_imag
_atom_type_scat_source
C C 0.0033 0.0016 'International Tables Vol C Tables 4.2.6.8 and 6.1.1.4'
H H 0 0 'International Tables Vol C Tables 4.2.6.8 and 6.1.1.4'
Fe Fe 0.3463 0.8444 'International Tables Vol C Tables 4.2.6.8 and 6.1.1.4'
N N 0.0061 0.0033 'International Tables Vol C Tables 4.2.6.8 and 6.1.1.4'

loop_
_geom_angle_atom_site_label_1
_geom_angle_atom_site_label_2
_geom_angle_atom_site_label_3
_geom_angle
_geom_angle_site_symmetry_1
_geom_angle_site_symmetry_3
_geom_angle_publ_flag
N1A C1A C10A 107.3(5) . . ?
N1A C1A C11A 110.3(5) . . ?
C10A C1A C11A 107.9(6) . . ?
N1A C1A C2A 114.4(5) . . ?
C10A C1A C2A 110.6(6) . . ?
C11A C1A C2A 106.2(5) . . ?
N1B C1B C2B 113.9(5) . . ?
N1B C1B C11B 109.1(5) . . ?
C2B C1B C11B 108.1(5) . . ?
N1B C1B C10B 105.8(4) . . ?
C2B C1B C10B 111.9(5) . . ?
C11B C1B C10B 107.8(5) . . ?
N2A C2A C1A 112.2(5) . . ?
N2B C2B C1B 113.5(5) . . ?
C4A C3A N2A 117.0(9) . . ?
C4A C3A C4C 22.8(9) . . ?
N2A C3A C4C 108.9(7) . . ?
N2B C3B C4B 110.5(5) . . ?
C3A C4A N3A 105.3(14) . . ?
N3C C4C C3A 110.2(10) . . ?
N3B C4B C3B 109.4(5) . . ?
C6A C5A N3A 123(2) . . ?
N3C C5C C6A 110.0(11) . . ?
N3B C5B C6B 112.5(5) . . ?
C5A C6A C7C 115.0(17) . . ?
C5A C6A C5C 18.2(15) . . ?
C7C C6A C5C 114.9(11) . . ?
C5A C6A C7A 114.6(16) . . ?
C7C C6A C7A 19.8(9) . . ?
C5C C6A C7A 121.2(9) . . ?
C7B C6B C5B 115.8(6) . . ?
N4A C7A C6A 112.7(13) . . ?
C6A C7C N4C 117.8(13) . . ?
N4B C7B C6B 113.0(5) . . ?
N4A C8A C9A 108.7(12) . . ?
N4C C8C C9C 117.6(11) . . ?
N4B C8B C9B 111.2(5) . . ?
N5A C9A C8A 102.3(12) . . ?
C8C C9C N5A 115.1(10) . . ?
N5B C9B C8B 109.4(5) . . ?
N5A C10A C1A 113.0(5) . . ?
N5B C10B C1B 113.5(4) . . ?
N1A C12A C13A 111.8(4) . . ?
N1B C12B C13B 111.7(5) . . ?
C17A C13A C14A 106.9(5) . . ?
C17A C13A C12A 130.0(5) . . ?
C14A C13A C12A 122.9(6) . . ?
C17A C13A Fe1 70.1(3) . . ?
C14A C13A Fe1 69.0(4) . . ?
C12A C13A Fe1 130.1(4) . . ?
C17B C13B C14B 107.5(6) . . ?
C17B C13B C12B 128.6(6) . . ?
C14B C13B C12B 123.8(6) . . ?
C17B C13B Fe1 69.5(3) . . ?
C14B C13B Fe1 68.2(4) . . ?
C12B C13B Fe1 130.2(4) . . ?
C15A C14A C13A 108.2(6) . . ?
C15A C14A Fe1 69.9(4) . . ?
C13A C14A Fe1 70.1(3) . . ?
C15B C14B C13B 107.8(6) . . ?
C15B C14B Fe1 69.4(4) . . ?
C13B C14B Fe1 71.1(3) . . ?
C14A C15A C16A 108.3(6) . . ?
C14A C15A Fe1 70.4(4) . . ?
C16A C15A Fe1 69.8(4) . . ?
C14B C15B C16B 108.4(7) . . ?
C14B C15B Fe1 70.7(4) . . ?
C16B C15B Fe1 69.8(4) . . ?
C17A C16A C15A 108.2(6) . . ?
C17A C16A Fe1 71.0(4) . . ?
C15A C16A Fe1 69.6(4) . . ?
C17B C16B C15B 107.8(7) . . ?
C17B C16B Fe1 71.1(4) . . ?
C15B C16B Fe1 69.1(4) . . ?
C16A C17A C13A 108.4(5) . . ?
C16A C17A Fe1 69.2(4) . . ?
C13A C17A Fe1 69.7(3) . . ?
C16B C17B C13B 108.5(6) . . ?
C16B C17B Fe1 68.9(4) . . ?
C13B C17B Fe1 70.8(4) . . ?
C15B Fe1 C16B 41.1(3) . . ?
C15B Fe1 C15A 104.7(3) . . ?
C16B Fe1 C15A 123.3(3) . . ?
C15B Fe1 C16A 122.7(3) . . ?
C16B Fe1 C16A 160.0(3) . . ?
C15A Fe1 C16A 40.6(3) . . ?
C15B Fe1 C14B 40.0(3) . . ?
C16B Fe1 C14B 68.1(3) . . ?
C15A Fe1 C14B 118.2(3) . . ?
C16A Fe1 C14B 106.8(3) . . ?
C15B Fe1 C14A 118.6(3) . . ?
C16B Fe1 C14A 107.5(3) . . ?
C15A Fe1 C14A 39.7(3) . . ?
C16A Fe1 C14A 67.5(3) . . ?
C14B Fe1 C14A 152.3(3) . . ?
C15B Fe1 C13A 155.6(3) . . ?
C16B Fe1 C13A 122.3(3) . . ?
C15A Fe1 C13A 67.7(3) . . ?
C16A Fe1 C13A 67.5(3) . . ?
C14B Fe1 C13A 164.2(2) . . ?
C14A Fe1 C13A 40.9(2) . . ?
C15B Fe1 C17B 67.9(3) . . ?
C16B Fe1 C17B 40.0(3) . . ?
C15A Fe1 C17B 161.3(3) . . ?
C16A Fe1 C17B 157.9(3) . . ?
C14B Fe1 C17B 67.9(3) . . ?
C14A Fe1 C17B 127.3(3) . . ?
C13A Fe1 C17B 111.5(2) . . ?
C15B Fe1 C17A 160.3(3) . . ?
C16B Fe1 C17A 158.3(3) . . ?
C15A Fe1 C17A 67.4(3) . . ?
C16A Fe1 C17A 39.7(2) . . ?
C14B Fe1 C17A 126.3(3) . . ?
C14A Fe1 C17A 67.6(3) . . ?
C13A Fe1 C17A 40.1(2) . . ?
C17B Fe1 C17A 125.0(2) . . ?
C15B Fe1 C13B 67.5(3) . . ?
C16B Fe1 C13B 67.2(3) . . ?
C15A Fe1 C13B 155.2(3) . . ?
C16A Fe1 C13B 122.4(3) . . ?
C14B Fe1 C13B 40.7(2) . . ?
C14A Fe1 C13B 164.8(3) . . ?
C13A Fe1 C13B 128.7(2) . . ?
C17B Fe1 C13B 39.7(2) . . ?
C17A Fe1 C13B 111.6(2) . . ?
C1A N1A C12A 116.1(4) . . ?
C12B N1B C1B 115.2(4) . . ?
C3A N2A C2A 112.9(5) . . ?
C3B N2B C2B 116.1(5) . . ?
C5A N3A C4A 114.7(19) . . ?
C4C N3C C5C 115.5(10) . . ?
C4B N3B C5B 113.7(5) . . ?
C7A N4A C8A 111.6(12) . . ?
C8C N4C C7C 117.1(11) . . ?
C8B N4B C7B 115.8(5) . . ?
C9A N5A C10A 102.2(8) . . ?
C9A N5A C9C 25.8(7) . . ?
C10A N5A C9C 125.8(7) . . ?
C9B N5B C10B 114.2(4) . . ?

loop_
_geom_bond_atom_site_label_1
_geom_bond_atom_site_label_2
_geom_bond_distance
_geom_bond_site_symmetry_2
_geom_bond_publ_flag
C1A N1A 1.466(8) . ?
C1A C10A 1.523(9) . ?
C1A C11A 1.544(8) . ?
C1A C2A 1.545(9) . ?
C1B N1B 1.491(7) . ?
C1B C2B 1.516(9) . ?
C1B C11B 1.540(8) . ?
C1B C10B 1.543(8) . ?
C2A N2A 1.462(8) . ?
C2B N2B 1.466(8) . ?
C3A C4A 1.378(18) . ?
C3A N2A 1.462(8) . ?
C3A C4C 1.586(16) . ?
C3B N2B 1.421(8) . ?
C3B C4B 1.496(9) . ?
C4A N3A 1.56(2) . ?
C4C N3C 1.474(16) . ?
C4B N3B 1.451(8) . ?
C5A C6A 1.23(3) . ?
C5A N3A 1.33(3) . ?
C5C N3C 1.516(18) . ?
C5C C6A 1.610(19) . ?
C5B N3B 1.457(8) . ?
C5B C6B 1.497(10) . ?
C6A C7C 1.263(18) . ?
C6A C7A 1.69(2) . ?
C6B C7B 1.494(10) . ?
C7A N4A 1.437(18) . ?
C7C N4C 1.48(2) . ?
C7B N4B 1.462(8) . ?
C8A N4A 1.480(17) . ?
C8A C9A 1.510(19) . ?
C8C N4C 1.431(16) . ?
C8C C9C 1.532(19) . ?
C8B N4B 1.430(8) . ?
C8B C9B 1.513(9) . ?
C9A N5A 1.442(15) . ?
C9C N5A 1.564(15) . ?
C9B N5B 1.443(7) . ?
C10A N5A 1.456(9) . ?
C10B N5B 1.473(7) . ?
C12A N1A 1.467(7) . ?
C12A C13A 1.490(8) . ?
C12B N1B 1.466(7) . ?
C12B C13B 1.504(9) . ?
C13A C17A 1.414(8) . ?
C13A C14A 1.432(8) . ?
C13A Fe1 2.058(6) . ?
C13B C17B 1.405(9) . ?
C13B C14B 1.435(9) . ?
C13B Fe1 2.080(6) . ?
C14A C15A 1.386(10) . ?
C14A Fe1 2.044(7) . ?
C14B C15B 1.389(10) . ?
C14B Fe1 2.041(7) . ?
C15A C16A 1.414(10) . ?
C15A Fe1 2.038(7) . ?
C15B C16B 1.424(11) . ?
C15B Fe1 2.024(6) . ?
C16A C17A 1.394(9) . ?
C16A Fe1 2.040(7) . ?
C16B C17B 1.400(9) . ?
C16B Fe1 2.033(7) . ?
C17A Fe1 2.063(6) . ?
C17B Fe1 2.062(6) . ?

loop_
_geom_hbond_atom_site_label_D
_geom_hbond_atom_site_label_H
_geom_hbond_atom_site_label_A
_geom_hbond_distance_DH
_geom_hbond_distance_HA
_geom_hbond_distance_DA
_geom_hbond_angle_DHA
_geom_hbond_site_symmetry_A
N2A H2E N5A 0.9 2.29 2.980(7) 132.8 .
N2B H2F N5B 0.9 2.38 3.058(7) 131.8 .
N3B H3G N4B 0.9 2.22 3.114(7) 174.8 2_656
N4A H4G N3A 0.9 2.23 2.89(2) 129.2 .
N4C H4H N3C 0.9 2.32 2.970(13) 129.4 .
N4B H4I N3B 0.9 2.28 2.948(7) 130.9 .
N4B H4I N5B 0.9 2.48 2.913(7) 110.2 .
N5A H5G N1B 0.9 2.4 3.294(7) 170.7 .
N5B H5H N1A 0.9 2.39 3.285(7) 171.4 .
